data_1546965
loop_
_publ_author_name
'Kayal, Satavisha'
'Mukherjee, Santanu'

_publ_section_title
;
 Catalytic Enantioselective Vinylogous Allylic Alkylation of Coumarins.
;
_journal_issue 18
_journal_name_full 'Organic letters'
_journal_page_first 4944
_journal_page_last 4947
_journal_paper_doi 10.1021/acs.orglett.7b02421
_journal_volume 19
_journal_year 2017
_chemical_absolute_configuration syn
_chemical_formula_sum 'C23 H18 Br N O4'
_chemical_formula_weight 452.29
_chemical_name_systematic
;
 ?
;
_space_group_crystal_system orthorhombic
_space_group_IT_number 19
_space_group_name_Hall 'P 2ac 2ab'
_space_group_name_H-M_alt 'P 21 21 21'
_symmetry_space_group_name_Hall 'P 2ac 2ab'
_symmetry_space_group_name_H-M 'P 21 21 21'
_atom_sites_solution_hydrogens geom
_audit_creation_method SHELXL-2013
_cell_angle_alpha 90
_cell_angle_beta 90
_cell_angle_gamma 90
_cell_formula_units_Z 4
_cell_length_a 6.0773(2)
_cell_length_b 14.9171(6)
_cell_length_c 21.7733(8)
_cell_measurement_reflns_used 9850
_cell_measurement_temperature 110(2)
_cell_measurement_theta_max 27.49
_cell_measurement_theta_min 3.21
_cell_volume 1973.87(13)
_computing_cell_refinement 'Bruker SAINT'
_computing_data_collection 'Bruker APEX2'
_computing_data_reduction 'Bruker SAINT'
_computing_molecular_graphics 'Bruker SHELXTL'
_computing_publication_material 'Bruker SHELXTL'
_computing_structure_refinement 'SHELXL-2013 (Sheldrick, 2013)'
_computing_structure_solution 'SHELXS-97 (Sheldrick 2008)'
_diffrn_ambient_temperature 110(2)
_diffrn_measured_fraction_theta_full 0.970
_diffrn_measured_fraction_theta_max 0.998
_diffrn_measurement_device_type 'Bruker APEX-II CCD'
_diffrn_measurement_method '\f and \w scans'
_diffrn_radiation_type MoK\a
_diffrn_radiation_wavelength 0.71073
_diffrn_reflns_av_R_equivalents 0.0317
_diffrn_reflns_av_unetI/netI 0.0134
_diffrn_reflns_Laue_measured_fraction_full 0.970
_diffrn_reflns_Laue_measured_fraction_max 0.998
_diffrn_reflns_limit_h_max 7
_diffrn_reflns_limit_h_min -7
_diffrn_reflns_limit_k_max 17
_diffrn_reflns_limit_k_min -17
_diffrn_reflns_limit_l_max 25
_diffrn_reflns_limit_l_min -25
_diffrn_reflns_number 45241
_diffrn_reflns_point_group_measured_fraction_full 0.970
_diffrn_reflns_point_group_measured_fraction_max 0.999
_diffrn_reflns_theta_full 25.242
_diffrn_reflns_theta_max 24.993
_diffrn_reflns_theta_min 3.121
_exptl_absorpt_coefficient_mu 2.113
_exptl_absorpt_correction_T_max 0.932
_exptl_absorpt_correction_T_min 0.660
_exptl_absorpt_correction_type multi-scan
_exptl_absorpt_process_details SADBAS
_exptl_crystal_colour Colourless
_exptl_crystal_density_diffrn 1.522
_exptl_crystal_description Block
_exptl_crystal_F_000 920
_exptl_crystal_size_max 0.5
_exptl_crystal_size_mid 0.3
_exptl_crystal_size_min 0.2
_refine_diff_density_max 0.197
_refine_diff_density_min -0.227
_refine_diff_density_rms 0.039
_refine_ls_abs_structure_details
;
 Refined as an inversion twin.
;
_refine_ls_abs_structure_Flack -0.001(6)
_refine_ls_extinction_method none
_refine_ls_goodness_of_fit_ref 1.057
_refine_ls_hydrogen_treatment constr
_refine_ls_matrix_type full
_refine_ls_number_parameters 263
_refine_ls_number_reflns 3467
_refine_ls_number_restraints 0
_refine_ls_restrained_S_all 1.057
_refine_ls_R_factor_all 0.0171
_refine_ls_R_factor_gt 0.0166
_refine_ls_shift/su_max 0.001
_refine_ls_shift/su_mean 0.000
_refine_ls_structure_factor_coef Fsqd
_refine_ls_weighting_details 'w=1/[\s^2^(Fo^2^)+(0.0251P)^2^+0.5464P] where P=(Fo^2^+2Fc^2^)/3'
_refine_ls_weighting_scheme calc
_refine_ls_wR_factor_gt 0.0429
_refine_ls_wR_factor_ref 0.0431
_reflns_Friedel_coverage 0.715
_reflns_Friedel_fraction_full 0.970
_reflns_Friedel_fraction_max 1.000
_reflns_number_gt 3409
_reflns_number_total 3467
_reflns_threshold_expression 'I > 2\s(I)'
_cod_data_source_file ol7b02421_si_003.cif
_cod_data_source_block 3ag
_cod_depositor_comments 'Adding full bibliography for 1546965.cif.'
_cod_database_code 1546965
_shelx_space_group_comment
;
The symmetry employed for this shelxl refinement is uniquely defined
by the following loop, which should always be used as a source of
symmetry information in preference to the above space-group names.
They are only intended as comments.
;
_shelxl_version_number 2013-4

loop_
_space_group_symop_operation_xyz
'x, y, z'
'-x+1/2, -y, z+1/2'
'-x, y+1/2, -z+1/2'
'x+1/2, -y+1/2, -z'

loop_
_atom_site_label
_atom_site_type_symbol
_atom_site_fract_x
_atom_site_fract_y
_atom_site_fract_z
_atom_site_U_iso_or_equiv
_atom_site_adp_type
_atom_site_occupancy
_atom_site_site_symmetry_order
_atom_site_calc_flag
_atom_site_refinement_flags_posn
_atom_site_refinement_flags_adp
O3 O 0.6020(3) 0.71387(11) -0.13657(8) 0.0217(4) Uani 1 1 d . .
C24 C 0.4219(4) 0.69431(15) -0.11748(10) 0.0146(5) Uani 1 1 d . .
O5 O 0.3056(3) 0.74652(10) -0.07945(7) 0.0189(4) Uani 1 1 d . .
C25 C 0.4027(4) 0.83347(15) -0.06471(12) 0.0220(5) Uani 1 1 d . .
H25A H 0.4134 0.8701 -0.1014 0.026 Uiso 1 1 calc R U
H25B H 0.5491 0.8257 -0.0478 0.026 Uiso 1 1 calc R U
C26 C 0.2549(5) 0.87729(18) -0.01850(12) 0.0329(6) Uani 1 1 d . .
H26A H 0.3137 0.9349 -0.0076 0.049 Uiso 1 1 calc R U
H26B H 0.2457 0.8404 0.0175 0.049 Uiso 1 1 calc R U
H26C H 0.1108 0.8847 -0.0358 0.049 Uiso 1 1 calc R U
Br1 Br 0.17149(4) 0.38884(2) 0.06349(2) 0.02183(8) Uani 1 1 d . .
O1 O 0.8007(3) 0.26413(10) -0.25751(7) 0.0171(3) Uani 1 1 d . .
C18 C 0.3388(4) 0.46156(14) -0.04835(9) 0.0155(4) Uani 1 1 d . .
H18 H 0.2074 0.4935 -0.0493 0.019 Uiso 1 1 calc R U
C19 C 0.3027(4) 0.61063(16) -0.13537(9) 0.0140(4) Uani 1 1 d . .
O2 O 0.6010(3) 0.16520(10) -0.20734(7) 0.0214(4) Uani 1 1 d . .
C4 C 1.0624(4) 0.44698(16) -0.33735(11) 0.0203(5) Uani 1 1 d . .
H4 H 1.1846 0.4562 -0.3623 0.024 Uiso 1 1 calc R U
C14 C 0.6888(4) 0.42320(14) -0.09176(10) 0.0163(5) Uani 1 1 d . .
H14 H 0.7939 0.4301 -0.1224 0.020 Uiso 1 1 calc R U
C11 C 0.3518(4) 0.47538(14) -0.20465(9) 0.0144(4) Uani 1 1 d . .
H11A H 0.2127 0.4496 -0.1918 0.017 Uiso 1 1 calc R U
H11B H 0.3230 0.5147 -0.2392 0.017 Uiso 1 1 calc R U
C15 C 0.7285(4) 0.36466(14) -0.04380(11) 0.0188(5) Uani 1 1 d . .
H15 H 0.8588 0.3320 -0.0429 0.023 Uiso 1 1 calc R U
C7 C 0.6219(4) 0.24225(15) -0.22286(10) 0.0169(5) Uani 1 1 d . .
C2 C 0.8364(4) 0.35051(14) -0.27824(10) 0.0151(4) Uani 1 1 d . .
C17 C 0.3831(4) 0.40261(15) -0.00027(10) 0.0171(5) Uani 1 1 d . .
C1 C 0.6932(4) 0.42051(14) -0.26293(9) 0.0138(4) Uani 1 1 d . .
C16 C 0.5756(4) 0.35428(15) 0.00288(11) 0.0201(5) Uani 1 1 d . .
H16 H 0.6025 0.3156 0.0355 0.024 Uiso 1 1 calc R U
C20 C 0.0859(4) 0.61182(18) -0.13985(11) 0.0201(5) Uani 1 1 d . .
H20A H 0.0088 0.6644 -0.1319 0.024 Uiso 1 1 calc R U
H20B H 0.0104 0.5601 -0.1509 0.024 Uiso 1 1 calc R U
C13 C 0.4933(4) 0.47204(14) -0.09484(10) 0.0139(5) Uani 1 1 d . .
C3 C 1.0203(4) 0.36259(15) -0.31463(11) 0.0177(5) Uani 1 1 d . .
H3 H 1.1135 0.3149 -0.3236 0.021 Uiso 1 1 calc R U
C6 C 0.7430(4) 0.50585(15) -0.28695(10) 0.0179(5) Uani 1 1 d . .
H6 H 0.6518 0.5541 -0.2779 0.021 Uiso 1 1 calc R U
C8 C 0.4719(4) 0.31498(15) -0.20699(10) 0.0148(5) Uani 1 1 d . .
C9 C 0.5032(4) 0.40161(14) -0.22479(10) 0.0139(4) Uani 1 1 d . .
C5 C 0.9247(4) 0.51875(16) -0.32356(11) 0.0210(5) Uani 1 1 d . .
H5 H 0.9556 0.5755 -0.3391 0.025 Uiso 1 1 calc R U
C12 C 0.4492(4) 0.53142(14) -0.15084(10) 0.0135(5) Uani 1 1 d . .
H12 H 0.5911 0.5554 -0.1646 0.016 Uiso 1 1 calc R U
C10 C 0.2868(4) 0.28904(14) -0.16990(11) 0.0191(5) Uani 1 1 d . .
N1 N 0.1367(4) 0.26945(14) -0.14080(10) 0.0271(5) Uani 1 1 d . .

loop_
_atom_site_aniso_label
_atom_site_aniso_U_11
_atom_site_aniso_U_22
_atom_site_aniso_U_33
_atom_site_aniso_U_23
_atom_site_aniso_U_13
_atom_site_aniso_U_12
O3 0.0162(9) 0.0178(8) 0.0311(9) -0.0040(7) 0.0061(7) -0.0033(7)
C24 0.0161(11) 0.0136(11) 0.0143(11) 0.0019(9) -0.0016(9) 0.0024(9)
O5 0.0189(9) 0.0156(8) 0.0223(8) -0.0036(6) 0.0043(7) -0.0002(7)
C25 0.0258(12) 0.0147(11) 0.0254(12) -0.0056(10) -0.0019(11) 0.0000(9)
C26 0.0444(16) 0.0273(14) 0.0269(13) -0.0088(12) 0.0050(12) 0.0033(12)
Br1 0.02492(12) 0.02636(13) 0.01422(11) 0.00216(10) -0.00092(10) -0.00627(11)
O1 0.0192(8) 0.0113(7) 0.0210(8) -0.0018(6) 0.0001(7) 0.0011(7)
C18 0.0153(11) 0.0136(10) 0.0177(11) -0.0020(8) -0.0030(10) -0.0008(9)
C19 0.0153(11) 0.0129(10) 0.0138(10) 0.0040(9) 0.0028(8) 0.0007(11)
O2 0.0300(10) 0.0105(8) 0.0236(9) 0.0005(7) -0.0032(7) -0.0031(7)
C4 0.0170(12) 0.0266(13) 0.0175(12) -0.0021(10) 0.0018(10) -0.0021(10)
C14 0.0164(11) 0.0140(10) 0.0186(11) -0.0034(8) -0.0015(10) -0.0002(10)
C11 0.0147(11) 0.0146(10) 0.0140(10) 0.0015(8) 0.0012(10) -0.0006(10)
C15 0.0179(12) 0.0152(11) 0.0234(12) -0.0019(9) -0.0070(9) 0.0024(9)
C7 0.0224(13) 0.0158(12) 0.0124(11) -0.0030(9) -0.0050(9) -0.0034(9)
C2 0.0179(11) 0.0122(10) 0.0154(10) -0.0008(8) -0.0045(11) -0.0007(10)
C17 0.0206(12) 0.0167(11) 0.0140(10) -0.0014(9) -0.0021(9) -0.0051(9)
C1 0.0142(11) 0.0155(10) 0.0119(10) -0.0008(8) -0.0011(9) -0.0008(9)
C16 0.0276(13) 0.0151(11) 0.0177(12) 0.0021(9) -0.0103(10) -0.0024(10)
C20 0.0174(11) 0.0140(10) 0.0290(13) 0.0012(11) 0.0021(9) -0.0002(11)
C13 0.0158(11) 0.0096(10) 0.0164(11) -0.0018(8) -0.0034(9) -0.0020(9)
C3 0.0159(11) 0.0179(11) 0.0193(11) -0.0057(9) -0.0016(9) 0.0027(9)
C6 0.0202(11) 0.0159(11) 0.0175(11) 0.0009(9) 0.0012(9) 0.0026(9)
C8 0.0169(12) 0.0159(11) 0.0117(11) -0.0003(9) -0.0016(9) -0.0008(9)
C9 0.0156(10) 0.0147(11) 0.0115(10) -0.0017(9) -0.0034(9) -0.0021(9)
C5 0.0234(12) 0.0182(11) 0.0213(12) 0.0042(10) 0.0022(10) -0.0006(10)
C12 0.0117(11) 0.0118(11) 0.0171(11) 0.0000(9) 0.0009(9) -0.0018(9)
C10 0.0278(14) 0.0121(10) 0.0174(11) -0.0012(9) -0.0042(11) -0.0027(10)
N1 0.0316(13) 0.0253(11) 0.0245(11) 0.0021(9) 0.0055(10) -0.0073(10)

loop_
_atom_type_symbol
_atom_type_description
_atom_type_scat_dispersion_real
_atom_type_scat_dispersion_imag
_atom_type_scat_source
C C 0.0033 0.0016 'International Tables Vol C Tables 4.2.6.8 and 6.1.1.4'
H H 0.0000 0.0000 'International Tables Vol C Tables 4.2.6.8 and 6.1.1.4'
N N 0.0061 0.0033 'International Tables Vol C Tables 4.2.6.8 and 6.1.1.4'
O O 0.0106 0.0060 'International Tables Vol C Tables 4.2.6.8 and 6.1.1.4'
Br Br -0.2901 2.4595 'International Tables Vol C Tables 4.2.6.8 and 6.1.1.4'

loop_
_geom_angle_atom_site_label_1
_geom_angle_atom_site_label_2
_geom_angle_atom_site_label_3
_geom_angle
O3 C24 O5 123.4(2)
O3 C24 C19 123.5(2)
O5 C24 C19 113.04(19)
C24 O5 C25 116.08(18)
O5 C25 C26 107.0(2)
C7 O1 C2 121.93(18)
C13 C18 C17 119.2(2)
C20 C19 C24 119.4(2)
C20 C19 C12 125.4(2)
C24 C19 C12 115.07(18)
C3 C4 C5 121.0(2)
C15 C14 C13 121.0(2)
C9 C11 C12 112.38(18)
C14 C15 C16 120.5(2)
O2 C7 O1 117.9(2)
O2 C7 C8 125.3(2)
O1 C7 C8 116.84(19)
O1 C2 C3 115.8(2)
O1 C2 C1 121.4(2)
C3 C2 C1 122.8(2)
C16 C17 C18 122.2(2)
C16 C17 Br1 118.79(17)
C18 C17 Br1 119.04(17)
C2 C1 C6 116.9(2)
C2 C1 C9 119.10(19)
C6 C1 C9 124.0(2)
C17 C16 C15 118.4(2)
C18 C13 C14 118.8(2)
C18 C13 C12 121.8(2)
C14 C13 C12 119.3(2)
C4 C3 C2 118.4(2)
C5 C6 C1 120.9(2)
C9 C8 C10 121.6(2)
C9 C8 C7 123.4(2)
C10 C8 C7 115.0(2)
C8 C9 C1 117.3(2)
C8 C9 C11 121.8(2)
C1 C9 C11 120.89(19)
C6 C5 C4 120.0(2)
C19 C12 C13 112.11(18)
C19 C12 C11 111.23(18)
C13 C12 C11 110.82(17)
N1 C10 C8 178.8(3)

loop_
_geom_bond_atom_site_label_1
_geom_bond_atom_site_label_2
_geom_bond_distance
O3 C24 1.206(3)
C24 O5 1.339(3)
C24 C19 1.495(3)
O5 C25 1.460(3)
C25 C26 1.499(3)
Br1 C17 1.903(2)
O1 C7 1.363(3)
O1 C2 1.382(3)
C18 C13 1.389(3)
C18 C17 1.393(3)
C19 C20 1.321(3)
C19 C12 1.517(3)
O2 C7 1.205(3)
C4 C3 1.376(3)
C4 C5 1.392(3)
C14 C15 1.382(3)
C14 C13 1.395(3)
C11 C9 1.500(3)
C11 C12 1.556(3)
C15 C16 1.386(3)
C7 C8 1.459(3)
C2 C3 1.382(3)
C2 C1 1.399(3)
C17 C16 1.376(3)
C1 C6 1.409(3)
C1 C9 1.450(3)
C13 C12 1.531(3)
C6 C5 1.375(3)
C8 C9 1.363(3)
C8 C10 1.438(3)
C10 N1 1.148(3)
